data_4038693
loop_
_publ_author_name
'Rowlands, Gareth J.'
'Severinsen, Rebecca J.'
'Buchanan, Jenna K.'
'Shaffer, Karl J.'
'Jameson, Heather T.'
'Thennakoon, Nishani'
'Leito, Ivo'
'L\~okov, M\"art'
'K\"utt, Agnes'
'Vianello, Robert'
'Despotovi\'c, Ines'
'Radi\'c, Nena'
'Plieger, Paul G.'

_publ_section_title
;
 Synthesis and Basicity Studies of Quinolino[7,8-h]quinoline Derivatives
;
_journal_name_full 'The Journal of Organic Chemistry'
_journal_paper_doi 10.1021/acs.joc.0c01428
_journal_year 2020
_chemical_formula_moiety 'C16 H7 Cl N4 O5, C2 H3 N'
_chemical_formula_sum 'C18 H10 Cl N5 O5'
_chemical_formula_weight 411.76
_space_group_crystal_system monoclinic
_space_group_IT_number 11
_space_group_name_Hall '-P 2yb'
_space_group_name_H-M_alt 'P 1 21/m 1'
_atom_sites_solution_hydrogens mixed
_atom_sites_solution_primary iterative
_audit_creation_date 2015-12-04
_audit_creation_method
;
Olex2 1.2-alpha
(compiled 2015.01.12 svn.r3133 for OlexSys, GUI svn.r4987)
;
_cell_angle_alpha 90
_cell_angle_beta 95.267(8)
_cell_angle_gamma 90
_cell_formula_units_Z 2
_cell_length_a 9.8312(12)
_cell_length_b 6.6242(9)
_cell_length_c 12.7222(19)
_cell_measurement_reflns_used 495
_cell_measurement_temperature 123
_cell_measurement_theta_max 68.7
_cell_measurement_theta_min 7.0
_cell_volume 825.02(19)
_computing_cell_refinement
;
CrystalClear-SM Expert 2.0 rc14 (Rigaku, 2009)
;
_computing_data_collection
;
CrystalClear-SM Expert 2.0 rc14 (Rigaku, 2009)
;
_computing_data_reduction
;
CrystalClear-SM Expert 2.0 rc14 (Rigaku, 2009)
;
_computing_molecular_graphics 'Olex2 (Dolomanov et al., 2009)'
_computing_publication_material 'Olex2 (Dolomanov et al., 2009)'
_computing_structure_refinement 'ShelXL (Sheldrick, 2008)'
_computing_structure_solution
;
Superflip (Palatinus & Chapuis, 2007;Palatinus & van der Lee, 2008;
Palatinus et al., 2012)
;
_diffrn_ambient_temperature 123
_diffrn_detector RX
_diffrn_detector_area_resol_mean 10.0000
_diffrn_measured_fraction_theta_full 0.988
_diffrn_measured_fraction_theta_max 0.974
_diffrn_measurement_details
;
scan:
	Number of images: 60
	           Slice: 20.0000 - 200.0000
	     Image width: 3.0000
	        Exp time: 60.0000
	   Rotation axis: Omega
	           Omega: 0.0000
	             Chi: 54.0000
	             Phi: 0.0000
	             XTD: 127.4000
	          2theta: -0.1435
scan:
	Number of images: 60
	           Slice: 20.0000 - 200.0000
	     Image width: 3.0000
	        Exp time: 60.0000
	   Rotation axis: Omega
	           Omega: 0.0000
	             Chi: 54.0000
	             Phi: 270.0000
	             XTD: 127.4000
	          2theta: -0.1259
scan:
	Number of images: 50
	           Slice: 20.0000 - 170.0000
	     Image width: 3.0000
	        Exp time: 60.0000
	   Rotation axis: Omega
	           Omega: 0.0000
	             Chi: 54.0000
	             Phi: 90.0000
	             XTD: 127.4000
	          2theta: -0.1259
scan:
	Number of images: 53
	           Slice: 24.0000 - 184.0000
	     Image width: 3.0000
	        Exp time: 60.0000
	   Rotation axis: Omega
	           Omega: 0.0000
	             Chi: 54.0000
	             Phi: 180.0000
	             XTD: 127.4000
	          2theta: -0.1259
scan:
	Number of images: 60
	           Slice: 20.0000 - 200.0000
	     Image width: 3.0000
	        Exp time: 60.0000
	   Rotation axis: Omega
	           Omega: 0.0000
	             Chi: 0.0000
	             Phi: 0.0000
	             XTD: 127.4000
	          2theta: -0.1259
;
_diffrn_measurement_device
;
Crystal Goniometer
;
_diffrn_measurement_device_type
;
Rigaku RAXIS conversion
;
_diffrn_measurement_method 'profile data from \w-scans'
_diffrn_measurement_specimen_support Loop
_diffrn_orient_matrix_type FS_PROCESS
_diffrn_orient_matrix_UB_11 -0.003145
_diffrn_orient_matrix_UB_12 0.008935
_diffrn_orient_matrix_UB_13 0.078205
_diffrn_orient_matrix_UB_21 0.100441
_diffrn_orient_matrix_UB_22 0.027328
_diffrn_orient_matrix_UB_23 0.008666
_diffrn_orient_matrix_UB_31 -0.018332
_diffrn_orient_matrix_UB_32 0.148197
_diffrn_orient_matrix_UB_33 -0.006313
_diffrn_radiation_monochromator Confocal
_diffrn_radiation_type CuK\a
_diffrn_radiation_wavelength 1.54187
_diffrn_reflns_av_R_equivalents 0.1035
_diffrn_reflns_av_unetI/netI 0.1196
_diffrn_reflns_Laue_measured_fraction_full 0.988
_diffrn_reflns_Laue_measured_fraction_max 0.974
_diffrn_reflns_limit_h_max 12
_diffrn_reflns_limit_h_min -12
_diffrn_reflns_limit_k_max 6
_diffrn_reflns_limit_k_min -7
_diffrn_reflns_limit_l_max 15
_diffrn_reflns_limit_l_min -15
_diffrn_reflns_number 9287
_diffrn_reflns_point_group_measured_fraction_full 0.988
_diffrn_reflns_point_group_measured_fraction_max 0.974
_diffrn_reflns_theta_full 67.687
_diffrn_reflns_theta_max 72.038
_diffrn_reflns_theta_min 6.991
_diffrn_source 'Rotating Anode'
_diffrn_source_current 40.0
_diffrn_source_power 2.0
_diffrn_source_voltage 50.0
_exptl_absorpt_coefficient_mu 2.485
_exptl_absorpt_correction_T_max 1.000
_exptl_absorpt_correction_T_min 0.806
_exptl_absorpt_correction_type multi-scan
_exptl_absorpt_process_details '(ABSCOR; Higashi, 1995)'
_exptl_crystal_colour Yellow
_exptl_crystal_density_diffrn 1.658
_exptl_crystal_description Platelet
_exptl_crystal_F_000 420
_exptl_crystal_size_max 0.2
_exptl_crystal_size_mid 0.02
_exptl_crystal_size_min 0.02
_refine_diff_density_max 0.597
_refine_diff_density_min -0.520
_refine_diff_density_rms 0.089
_refine_ls_extinction_method none
_refine_ls_goodness_of_fit_ref 0.996
_refine_ls_hydrogen_treatment mixed
_refine_ls_matrix_type full
_refine_ls_number_parameters 191
_refine_ls_number_reflns 1729
_refine_ls_number_restraints 0
_refine_ls_restrained_S_all 0.996
_refine_ls_R_factor_all 0.1521
_refine_ls_R_factor_gt 0.0762
_refine_ls_shift/su_max 0.000
_refine_ls_shift/su_mean 0.000
_refine_ls_structure_factor_coef Fsqd
_refine_ls_weighting_details 'w=1/[\s^2^(Fo^2^)+(0.0949P)^2^] where P=(Fo^2^+2Fc^2^)/3'
_refine_ls_weighting_scheme calc
_refine_ls_wR_factor_gt 0.1589
_refine_ls_wR_factor_ref 0.2062
_reflns_Friedel_coverage 0.000
_reflns_number_gt 874
_reflns_number_total 1729
_reflns_threshold_expression 'I > 2\s(I)'
_cod_data_source_file jo0c01428_si_002.cif
_cod_data_source_block 33
_cod_depositor_comments
;
The following automatic conversions were performed:

data item '_exptl_absorpt_correction_type' value 'Multi-scan' was
changed to 'multi-scan' in accordance with the
/home/data/users/saulius/crontab/automatic-downloads/rss-feeds/ACS/lib/dictionaries/cif_core.dic
dictionary named 'cif_core.dic' version 2.4.2 last updated on
2011-04-26.

Automatic conversion script
Id: cif_fix_values 7556 2019-12-06 15:28:31Z antanas 
;
_cod_database_code 4038693
_shelx_space_group_comment
;
The symmetry employed for this shelxl refinement is uniquely defined
by the following loop, which should always be used as a source of
symmetry information in preference to the above space-group names.
They are only intended as comments.
;
_olex2_refinement_description
;
1. Fixed Uiso
 At 1.2 times of:
  All C(H) groups
 At 1.5 times of:
  All C(H,H,H) groups
2. Others
 Fixed Sof: O3(0.5) O4(0.5) N23(0.5) N26(0.5) H3AA(0.5) H3AB(0.5) H3AC(0.5)
3.a Aromatic/amide H refined with riding coordinates:
 C2(H2), C3(H3), C5(H5), C8(H8), C10(H10), C11(H11)
3.b Idealised Me refined as rotating group:
 C3AC(H3AA,H3AB,H3AC)
;
_shelx_shelxl_version_number 2014/7
_olex2_submission_special_instructions 'No special instructions were received'

loop_
_space_group_symop_operation_xyz
'x, y, z'
'-x, y+1/2, -z'
'-x, -y, -z'
'x, -y-1/2, z'

loop_
_atom_site_label
_atom_site_type_symbol
_atom_site_fract_x
_atom_site_fract_y
_atom_site_fract_z
_atom_site_U_iso_or_equiv
_atom_site_adp_type
_atom_site_occupancy
_atom_site_site_symmetry_order
_atom_site_calc_flag
_atom_site_refinement_flags_posn
_atom_site_refinement_flags_adp
_atom_site_refinement_flags_occupancy
_atom_site_disorder_assembly
_atom_site_disorder_group
Cl1 Cl 0.46639(16) 0.7500 -0.01428(12) 0.0342(5) Uani 1 2 d S T P . .
O1 O 0.3646(4) 0.7500 0.7640(3) 0.0362(12) Uani 1 2 d S T P . .
O2 O 0.0238(5) 0.7500 0.1487(4) 0.087(2) Uani 1 2 d S T P A 1
O3 O 0.0368(8) 0.9772(12) 0.2934(6) 0.037(2) Uani 0.5 1 d . . . A 1
O4 O 0.0183(8) 0.5657(13) 0.3558(6) 0.041(2) Uani 0.5 1 d . . . B 2
O5 O -0.0323(5) 0.7500 0.4926(4) 0.0492(15) Uani 1 2 d S T P B 2
N1 N 0.6438(5) 0.7500 0.3250(4) 0.0270(13) Uani 1 2 d S T P . .
N1AC N 0.8441(7) 0.7500 0.9115(5) 0.071(2) Uani 1 2 d S T P . .
N12 N 0.6131(5) 0.7500 0.5264(4) 0.0269(14) Uani 1 2 d S T P . .
N23 N 0.0852(8) 0.8559(12) 0.2324(6) 0.035(2) Uani 0.5 1 d . . . A 1
N26 N 0.0496(8) 0.6796(11) 0.4323(6) 0.034(2) Uani 0.5 1 d . . . B 2
C2 C 0.7221(6) 0.7500 0.2447(5) 0.0295(16) Uani 1 2 d S T P . .
H2 H 0.8164 0.7500 0.2605 0.035 Uiso 1 2 calc RS T P . .
C2AC C 0.9571(9) 0.7500 0.9011(6) 0.062(3) Uani 1 2 d S T P . .
C3 C 0.6723(7) 0.7500 0.1397(5) 0.0313(17) Uani 1 2 d S T P . .
H3 H 0.7314 0.7500 0.0867 0.038 Uiso 1 2 calc RS T P . .
C3AC C 1.1005(8) 0.7500 0.8873(7) 0.106(4) Uani 1 2 d S T P . .
H3AA H 1.1465 0.6542 0.9348 0.159 Uiso 0.5 1 calc GR . . C -1
H3AB H 1.1374 0.8823 0.9019 0.159 Uiso 0.5 1 calc GR . . C -1
H3AC H 1.1135 0.7135 0.8159 0.159 Uiso 0.5 1 calc GR . . C -1
C4 C 0.5336(7) 0.7500 0.1153(5) 0.0298(16) Uani 1 2 d S T P A .
C5 C 0.3041(7) 0.7500 0.1780(5) 0.045(2) Uani 1 2 d S T P A .
H5 H 0.2641 0.7500 0.1089 0.054 Uiso 1 2 calc RS T P . .
C6 C 0.2256(7) 0.7500 0.2587(6) 0.048(2) Uani 1 2 d S T P . .
C7 C 0.1946(6) 0.7500 0.4519(5) 0.0320(18) Uani 1 2 d S T P . .
C8 C 0.2458(6) 0.7500 0.5554(5) 0.0326(17) Uani 1 2 d S T P A .
H8 H 0.1869 0.7500 0.6086 0.039 Uiso 1 2 calc RS T P . .
C9 C 0.4432(7) 0.7500 0.6931(5) 0.0266(16) Uani 1 2 d S T P A .
C10 C 0.5876(6) 0.7500 0.7114(5) 0.0305(17) Uani 1 2 d S T P . .
H10 H 0.6285 0.7500 0.7803 0.037 Uiso 1 2 calc RS T P . .
C11 C 0.6669(6) 0.7500 0.6293(5) 0.0278(16) Uani 1 2 d S T P . .
H11 H 0.7613 0.7500 0.6437 0.033 Uiso 1 2 calc RS T P . .
C13 C 0.4756(6) 0.7500 0.4990(5) 0.0231(15) Uani 1 2 d S T P A .
C14 C 0.3878(6) 0.7500 0.5812(5) 0.0258(16) Uani 1 2 d S T P . .
C15 C 0.4198(6) 0.7500 0.3903(5) 0.0246(15) Uani 1 2 d S T P . .
C16 C 0.2769(6) 0.7500 0.3670(5) 0.0238(15) Uani 1 2 d S T P A .
C17 C 0.5070(6) 0.7500 0.3025(5) 0.0224(15) Uani 1 2 d S T P A .
C18 C 0.4462(6) 0.7500 0.1979(5) 0.0233(15) Uani 1 2 d S T P . .
H12 H 0.665(6) 0.7500 0.471(5) 0.04(2) Uiso 1 2 d S T P . .

loop_
_atom_site_aniso_label
_atom_site_aniso_U_11
_atom_site_aniso_U_22
_atom_site_aniso_U_33
_atom_site_aniso_U_23
_atom_site_aniso_U_13
_atom_site_aniso_U_12
Cl1 0.0401(10) 0.0375(12) 0.0247(9) 0.000 0.0013(7) 0.000
O1 0.041(3) 0.042(3) 0.026(3) 0.000 0.005(2) 0.000
O2 0.032(3) 0.192(8) 0.035(3) 0.000 -0.004(3) 0.000
O3 0.031(4) 0.042(6) 0.037(5) -0.004(4) 0.002(4) 0.002(3)
O4 0.036(4) 0.047(6) 0.040(5) 0.001(5) -0.002(4) -0.009(4)
O5 0.028(3) 0.084(4) 0.037(3) 0.000 0.012(2) 0.000
N1 0.029(3) 0.025(3) 0.027(3) 0.000 0.002(2) 0.000
N1AC 0.043(4) 0.129(7) 0.041(4) 0.000 0.003(3) 0.000
N12 0.030(3) 0.031(4) 0.019(3) 0.000 0.001(2) 0.000
N23 0.026(4) 0.042(6) 0.037(5) 0.006(4) 0.002(4) 0.003(4)
N26 0.035(5) 0.029(7) 0.036(5) 0.012(4) -0.001(4) 0.005(3)
C2 0.021(3) 0.041(5) 0.027(4) 0.000 0.001(3) 0.000
C2AC 0.049(5) 0.092(8) 0.043(5) 0.000 0.000(4) 0.000
C3 0.036(4) 0.035(5) 0.023(4) 0.000 0.006(3) 0.000
C3AC 0.039(5) 0.218(13) 0.063(7) 0.000 0.016(5) 0.000
C4 0.035(4) 0.030(5) 0.025(4) 0.000 0.006(3) 0.000
C5 0.032(4) 0.082(6) 0.019(4) 0.000 -0.006(3) 0.000
C6 0.030(4) 0.085(7) 0.028(4) 0.000 -0.001(3) 0.000
C7 0.022(4) 0.045(5) 0.029(4) 0.000 0.004(3) 0.000
C8 0.026(4) 0.041(5) 0.032(4) 0.000 0.015(3) 0.000
C9 0.037(4) 0.015(4) 0.027(4) 0.000 -0.001(3) 0.000
C10 0.038(4) 0.029(4) 0.022(4) 0.000 -0.008(3) 0.000
C11 0.030(4) 0.024(4) 0.028(4) 0.000 -0.007(3) 0.000
C13 0.028(3) 0.015(4) 0.026(4) 0.000 -0.001(3) 0.000
C14 0.032(4) 0.028(4) 0.018(3) 0.000 0.001(3) 0.000
C15 0.031(4) 0.023(4) 0.020(3) 0.000 0.002(3) 0.000
C16 0.028(4) 0.020(4) 0.025(3) 0.000 0.010(3) 0.000
C17 0.027(3) 0.020(4) 0.020(3) 0.000 0.002(3) 0.000
C18 0.036(4) 0.010(4) 0.025(3) 0.000 0.009(3) 0.000

loop_
_atom_type_symbol
_atom_type_description
_atom_type_scat_dispersion_real
_atom_type_scat_dispersion_imag
_atom_type_scat_source
C C 0.0181 0.0091 'International Tables Vol C Tables 4.2.6.8 and 6.1.1.4'
H H 0.0000 0.0000 'International Tables Vol C Tables 4.2.6.8 and 6.1.1.4'
N N 0.0311 0.0180 'International Tables Vol C Tables 4.2.6.8 and 6.1.1.4'
O O 0.0492 0.0322 'International Tables Vol C Tables 4.2.6.8 and 6.1.1.4'
Cl Cl 0.3639 0.7018 'International Tables Vol C Tables 4.2.6.8 and 6.1.1.4'

loop_
_geom_angle_atom_site_label_1
_geom_angle_atom_site_label_2
_geom_angle_atom_site_label_3
_geom_angle
_geom_angle_site_symmetry_1
_geom_angle_site_symmetry_3
_geom_angle_publ_flag
N23 O2 N23 61.7(7) 4_575 . ?
N26 O5 N26 43.8(6) 4_575 . ?
C2 N1 C17 118.1(5) . . ?
C11 N12 H12 123(4) . . ?
C13 N12 C11 122.1(5) . . ?
C13 N12 H12 114(4) . . ?
O2 N23 N23 59.2(3) . 4_575 ?
O2 N23 C6 104.8(6) . . ?
O3 N23 O2 130.6(7) . . ?
O3 N23 N23 130.3(5) . 4_575 ?
O3 N23 C6 122.7(7) . . ?
N23 N23 C6 63.2(3) 4_575 . ?
O4 N26 O5 125.2(8) . . ?
O4 N26 C7 118.7(7) . . ?
O5 N26 C7 115.9(6) . . ?
N26 N26 O4 127.2(5) 4_575 . ?
N26 N26 O5 68.1(3) 4_575 . ?
N26 N26 C7 71.9(3) 4_575 . ?
N1 C2 H2 117.9 . . ?
N1 C2 C3 124.2(6) . . ?
C3 C2 H2 117.9 . . ?
N1AC C2AC C3AC 179.7(9) . . ?
C2 C3 H3 120.8 . . ?
C4 C3 C2 118.5(6) . . ?
C4 C3 H3 120.8 . . ?
C2AC C3AC H3AA 109.5 . . ?
C2AC C3AC H3AB 109.5 . . ?
C2AC C3AC H3AC 109.5 . . ?
H3AA C3AC H3AB 109.5 . . ?
H3AA C3AC H3AC 109.5 . . ?
H3AB C3AC H3AC 109.5 . . ?
C3 C4 Cl1 120.3(5) . . ?
C3 C4 C18 119.4(6) . . ?
C18 C4 Cl1 120.4(5) . . ?
C6 C5 H5 120.1 . . ?
C6 C5 C18 119.9(6) . . ?
C18 C5 H5 120.1 . . ?
N23 C6 N23 53.5(6) 4_575 . ?
C5 C6 N23 113.4(6) . . ?
C5 C6 N23 113.4(6) . 4_575 ?
C5 C6 C16 124.4(7) . . ?
C16 C6 N23 115.9(6) . . ?
C16 C6 N23 115.9(6) . 4_575 ?
N26 C7 N26 36.3(6) . 4_575 ?
C8 C7 N26 114.9(6) . 4_575 ?
C8 C7 N26 114.9(6) . . ?
C8 C7 C16 123.6(6) . . ?
C16 C7 N26 118.5(6) . 4_575 ?
C16 C7 N26 118.5(6) . . ?
C7 C8 H8 120.1 . . ?
C7 C8 C14 119.7(6) . . ?
C14 C8 H8 120.1 . . ?
O1 C9 C10 124.2(6) . . ?
O1 C9 C14 120.1(6) . . ?
C10 C9 C14 115.7(6) . . ?
C9 C10 H10 119.7 . . ?
C11 C10 C9 120.6(6) . . ?
C11 C10 H10 119.7 . . ?
N12 C11 H11 118.7 . . ?
C10 C11 N12 122.5(6) . . ?
C10 C11 H11 118.7 . . ?
N12 C13 C14 117.9(6) . . ?
N12 C13 C15 121.8(6) . . ?
C14 C13 C15 120.3(6) . . ?
C8 C14 C9 119.7(5) . . ?
C8 C14 C13 119.2(5) . . ?
C13 C14 C9 121.1(6) . . ?
C13 C15 C17 122.1(6) . . ?
C16 C15 C13 119.2(6) . . ?
C16 C15 C17 118.7(5) . . ?
C7 C16 C6 124.4(6) . . ?
C7 C16 C15 118.1(6) . . ?
C15 C16 C6 117.5(6) . . ?
N1 C17 C15 118.6(6) . . ?
N1 C17 C18 122.0(6) . . ?
C18 C17 C15 119.4(6) . . ?
C5 C18 C4 122.0(6) . . ?
C5 C18 C17 120.2(6) . . ?
C17 C18 C4 117.8(6) . . ?

loop_
_geom_bond_atom_site_label_1
_geom_bond_atom_site_label_2
_geom_bond_distance
_geom_bond_site_symmetry_2
_geom_bond_publ_flag
Cl1 C4 1.719(6) . ?
O1 C9 1.240(6) . ?
O2 N23 1.368(8) . ?
O2 N23 1.368(8) 4_575 ?
O3 N23 1.242(10) . ?
O4 N26 1.248(9) . ?
O5 N26 1.252(7) 4_575 ?
O5 N26 1.252(7) . ?
N1 C2 1.335(6) . ?
N1 C17 1.348(7) . ?
N1AC C2AC 1.131(9) . ?
N12 C11 1.366(7) . ?
N12 C13 1.364(7) . ?
N12 H12 0.90(6) . ?
N23 N23 1.403(16) 4_575 ?
N23 C6 1.557(9) . ?
N26 N26 0.933(14) 4_575 ?
N26 C7 1.498(8) . ?
C2 H2 0.9300 . ?
C2 C3 1.380(8) . ?
C2AC C3AC 1.437(11) . ?
C3 H3 0.9300 . ?
C3 C4 1.370(8) . ?
C3AC H3AA 0.9600 . ?
C3AC H3AB 0.9600 . ?
C3AC H3AC 0.9600 . ?
C4 C18 1.417(8) . ?
C5 H5 0.9300 . ?
C5 C6 1.339(8) . ?
C5 C18 1.396(8) . ?
C6 N23 1.557(9) 4_575 ?
C6 C16 1.423(8) . ?
C7 N26 1.499(8) 4_575 ?
C7 C8 1.366(8) . ?
C7 C16 1.407(8) . ?
C8 H8 0.9300 . ?
C8 C14 1.405(8) . ?
C9 C10 1.418(8) . ?
C9 C14 1.476(8) . ?
C10 H10 0.9300 . ?
C10 C11 1.359(8) . ?
C11 H11 0.9300 . ?
C13 C14 1.416(8) . ?
C13 C15 1.440(8) . ?
C15 C16 1.409(8) . ?
C15 C17 1.469(8) . ?
C17 C18 1.408(8) . ?

loop_
_geom_torsion_atom_site_label_1
_geom_torsion_atom_site_label_2
_geom_torsion_atom_site_label_3
_geom_torsion_atom_site_label_4
_geom_torsion
_geom_torsion_site_symmetry_1
_geom_torsion_site_symmetry_2
_geom_torsion_site_symmetry_3
_geom_torsion_site_symmetry_4
_geom_torsion_publ_flag
Cl1 C4 C18 C5 0.000(1) . . . . ?
Cl1 C4 C18 C17 180.000(1) . . . . ?
O1 C9 C10 C11 180.000(2) . . . . ?
O1 C9 C14 C8 0.000(2) . . . . ?
O1 C9 C14 C13 180.000(2) . . . . ?
O2 N23 C6 N23 -43.3(6) . . . 4_575 ?
O2 N23 C6 C5 59.3(6) . . . . ?
O2 N23 C6 C16 -147.5(4) . . . . ?
O3 N23 C6 N23 122.5(7) . . . 4_575 ?
O3 N23 C6 C5 -134.9(7) . . . . ?
O3 N23 C6 C16 18.3(9) . . . . ?
O4 N26 C7 N26 123.1(6) . . . 4_575 ?
O4 N26 C7 C8 -138.2(6) . . . . ?
O4 N26 C7 C16 22.8(8) . . . . ?
O5 N26 C7 N26 -53.4(6) . . . 4_575 ?
O5 N26 C7 C8 45.3(6) . . . . ?
O5 N26 C7 C16 -153.7(4) . . . . ?
N1 C2 C3 C4 0.000(1) . . . . ?
N1 C17 C18 C4 0.000(1) . . . . ?
N1 C17 C18 C5 180.000(1) . . . . ?
N12 C13 C14 C8 180.000(1) . . . . ?
N12 C13 C14 C9 0.000(2) . . . . ?
N12 C13 C15 C16 180.000(1) . . . . ?
N12 C13 C15 C17 0.000(1) . . . . ?
N23 O2 N23 O3 -118.7(8) 4_575 . . . ?
N23 O2 N23 C6 45.5(6) 4_575 . . . ?
N23 N23 C6 C5 102.6(4) 4_575 . . . ?
N23 N23 C6 C16 -104.2(4) 4_575 . . . ?
N23 C6 C16 C7 30.0(4) . . . . ?
N23 C6 C16 C7 -30.0(4) 4_575 . . . ?
N23 C6 C16 C15 150.0(4) 4_575 . . . ?
N23 C6 C16 C15 -150.0(4) . . . . ?
N26 O5 N26 O4 -120.9(7) 4_575 . . . ?
N26 O5 N26 C7 55.3(6) 4_575 . . . ?
N26 N26 C7 C8 98.7(3) 4_575 . . . ?
N26 N26 C7 C16 -100.3(3) 4_575 . . . ?
N26 C7 C8 C14 -159.9(3) 4_575 . . . ?
N26 C7 C8 C14 159.9(3) . . . . ?
N26 C7 C16 C6 -20.8(3) 4_575 . . . ?
N26 C7 C16 C6 20.8(3) . . . . ?
N26 C7 C16 C15 159.2(3) 4_575 . . . ?
N26 C7 C16 C15 -159.2(3) . . . . ?
C2 N1 C17 C15 180.000(1) . . . . ?
C2 N1 C17 C18 0.000(1) . . . . ?
C2 C3 C4 Cl1 180.000(1) . . . . ?
C2 C3 C4 C18 0.000(1) . . . . ?
C3 C4 C18 C5 180.000(0) . . . . ?
C3 C4 C18 C17 0.000(1) . . . . ?
C5 C6 C16 C7 180.000(1) . . . . ?
C5 C6 C16 C15 0.000(1) . . . . ?
C6 C5 C18 C4 180.000(1) . . . . ?
C6 C5 C18 C17 0.000(1) . . . . ?
C7 C8 C14 C9 180.000(1) . . . . ?
C7 C8 C14 C13 0.000(2) . . . . ?
C8 C7 C16 C6 180.000(1) . . . . ?
C8 C7 C16 C15 0.000(1) . . . . ?
C9 C10 C11 N12 0.000(2) . . . . ?
C10 C9 C14 C8 180.000(2) . . . . ?
C10 C9 C14 C13 0.000(2) . . . . ?
C11 N12 C13 C14 0.000(2) . . . . ?
C11 N12 C13 C15 180.000(1) . . . . ?
C13 N12 C11 C10 0.000(2) . . . . ?
C13 C15 C16 C6 180.000(1) . . . . ?
C13 C15 C16 C7 0.000(1) . . . . ?
C13 C15 C17 N1 0.000(1) . . . . ?
C13 C15 C17 C18 180.000(1) . . . . ?
C14 C9 C10 C11 0.000(2) . . . . ?
C14 C13 C15 C16 0.000(1) . . . . ?
C14 C13 C15 C17 180.000(1) . . . . ?
C15 C13 C14 C8 0.000(2) . . . . ?
C15 C13 C14 C9 180.000(1) . . . . ?
C15 C17 C18 C4 180.000(1) . . . . ?
C15 C17 C18 C5 0.000(1) . . . . ?
C16 C7 C8 C14 0.000(2) . . . . ?
C16 C15 C17 N1 180.000(1) . . . . ?
C16 C15 C17 C18 0.000(1) . . . . ?
C17 N1 C2 C3 0.000(1) . . . . ?
C17 C15 C16 C6 0.000(1) . . . . ?
C17 C15 C16 C7 180.000(1) . . . . ?
C18 C5 C6 N23 150.6(4) . . . . ?
C18 C5 C6 N23 -150.6(4) . . . 4_575 ?
C18 C5 C6 C16 0.000(1) . . . . ?
